data_7025152
loop_
_publ_author_name
'Pasatoiu, Traian D.'
'Etienne, Mael'
'Madalan, Augustin M.'
'Andruh, Marius'
'Sessoli, Roberta'

_publ_section_title
;
 Dimers and chains of {3d--4f} single molecule magnets constructed from
 heterobimetallic tectons
;
_journal_issue 20
_journal_name_full 'Dalton Transactions'
_journal_page_first 4802
_journal_paper_doi 10.1039/b925425k
_journal_volume 39
_journal_year 2010
_chemical_formula_sum 'C70 H64 Dy2 N8 Ni2 O22'
_chemical_formula_weight 1811.71
_chemical_name_systematic
;
?
;
_space_group_IT_number 14
_symmetry_cell_setting monoclinic
_symmetry_space_group_name_Hall '-P 2yn'
_symmetry_space_group_name_H-M 'P 1 21/n 1'
_atom_sites_solution_hydrogens geom
_atom_sites_solution_primary direct
_atom_sites_solution_secondary difmap
_audit_creation_method SHELXL-97
_cell_angle_alpha 90.00
_cell_angle_beta 97.641(3)
_cell_angle_gamma 90.00
_cell_formula_units_Z 2
_cell_length_a 11.6443(4)
_cell_length_b 16.3722(4)
_cell_length_c 19.2871(8)
_cell_measurement_reflns_used 56849
_cell_measurement_temperature 293(2)
_cell_measurement_theta_max 33.68
_cell_measurement_theta_min 2.17
_cell_volume 3644.3(2)
_computing_cell_refinement X-Area
_computing_data_collection X-Area
_computing_data_reduction X-Area
_computing_structure_refinement 'SHELXL-97 (Sheldrick, 1997)'
_computing_structure_solution 'SHELXS-97 (Sheldrick, 1997)'
_diffrn_ambient_temperature 293(2)
_diffrn_measured_fraction_theta_full 0.991
_diffrn_measured_fraction_theta_max 0.991
_diffrn_measurement_device_type 'STOE-IPDS II'
_diffrn_measurement_method 'omega scans'
_diffrn_radiation_monochromator graphite
_diffrn_radiation_source 'fine-focus sealed tube'
_diffrn_radiation_type MoK\a
_diffrn_radiation_wavelength 0.71073
_diffrn_reflns_av_R_equivalents 0.0655
_diffrn_reflns_av_sigmaI/netI 0.0488
_diffrn_reflns_limit_h_max 18
_diffrn_reflns_limit_h_min -14
_diffrn_reflns_limit_k_max 25
_diffrn_reflns_limit_k_min -25
_diffrn_reflns_limit_l_max 29
_diffrn_reflns_limit_l_min -29
_diffrn_reflns_number 66090
_diffrn_reflns_theta_full 33.47
_diffrn_reflns_theta_max 33.47
_diffrn_reflns_theta_min 2.30
_exptl_absorpt_coefficient_mu 2.615
_exptl_absorpt_correction_T_max 0.6151
_exptl_absorpt_correction_T_min 0.4116
_exptl_absorpt_correction_type multi-scan
_exptl_crystal_colour blue
_exptl_crystal_density_diffrn 1.651
_exptl_crystal_density_meas ?
_exptl_crystal_density_method 'not measured'
_exptl_crystal_description needle
_exptl_crystal_F_000 1808
_exptl_crystal_size_max 0.55
_exptl_crystal_size_mid 0.15
_exptl_crystal_size_min 0.1
_refine_diff_density_max 0.844
_refine_diff_density_min -2.286
_refine_diff_density_rms 0.122
_refine_ls_extinction_method none
_refine_ls_goodness_of_fit_ref 1.114
_refine_ls_hydrogen_treatment constr
_refine_ls_matrix_type full
_refine_ls_number_parameters 473
_refine_ls_number_reflns 14129
_refine_ls_number_restraints 0
_refine_ls_restrained_S_all 1.114
_refine_ls_R_factor_all 0.0902
_refine_ls_R_factor_gt 0.0585
_refine_ls_shift/su_max 0.028
_refine_ls_shift/su_mean 0.000
_refine_ls_structure_factor_coef Fsqd
_refine_ls_weighting_details 'calc w=1/[\s^2^(Fo^2^)+(0.0152P)^2^+10.9554P] where P=(Fo^2^+2Fc^2^)/3'
_refine_ls_weighting_scheme calc
_refine_ls_wR_factor_gt 0.0919
_refine_ls_wR_factor_ref 0.0996
_reflns_number_gt 10017
_reflns_number_total 14129
_reflns_threshold_expression >2sigma(I)
_cod_data_source_file b925425k.txt
_cod_data_source_block tr36a
_cod_depositor_comments
;
The following automatic conversions were performed:

'_symmetry_cell_setting' value 'Monoclinic' changed to 'monoclinic'
according to /home/saulius/struct/CIF-dictionaries/cif_core.dic
dictionary named 'cif_core.dic' version 2.4.2 from 2011-04-26.

Automatic conversion script
Id: cif_fix_values 1891 2012-01-12 08:04:46Z andrius 

The following automatic conversions were performed:

'_exptl_crystal_density_meas' value 'not measured' was changed to '?'
- the value is perceived as not measured.

Automatic conversion script
Id: cif_fix_values 3008 2015-01-20 13:52:24Z robertas 
;
_cod_original_sg_symbol_H-M P21/n
_cod_database_code 7025152

loop_
_symmetry_equiv_pos_as_xyz
'x, y, z'
'-x+1/2, y+1/2, -z+1/2'
'-x, -y, -z'
'x-1/2, -y-1/2, z-1/2'

loop_
_atom_site_label
_atom_site_type_symbol
_atom_site_fract_x
_atom_site_fract_y
_atom_site_fract_z
_atom_site_U_iso_or_equiv
_atom_site_adp_type
_atom_site_occupancy
_atom_site_symmetry_multiplicity
_atom_site_calc_flag
_atom_site_refinement_flags
C1 C 0.7669(6) 0.5711(4) 0.2247(4) 0.0697(19) Uani 1 1 d .
H1A H 0.8076 0.5201 0.2317 0.105 Uiso 1 1 calc R
H1B H 0.7505 0.5821 0.1755 0.105 Uiso 1 1 calc R
H1C H 0.6957 0.5679 0.2445 0.105 Uiso 1 1 calc R
C2 C 0.8768(5) 0.6265(3) 0.3286(3) 0.0433(11) Uani 1 1 d .
C3 C 0.8444(6) 0.5646(4) 0.3703(4) 0.0623(16) Uani 1 1 d .
H3 H 0.7938 0.5241 0.3511 0.075 Uiso 1 1 calc R
C4 C 0.8875(7) 0.5628(4) 0.4410(4) 0.074(2) Uani 1 1 d .
H4 H 0.8646 0.5217 0.4695 0.089 Uiso 1 1 calc R
C5 C 0.9634(6) 0.6216(4) 0.4685(3) 0.0651(17) Uani 1 1 d .
H5 H 0.9926 0.6196 0.5157 0.078 Uiso 1 1 calc R
C6 C 0.9984(5) 0.6851(3) 0.4268(3) 0.0438(11) Uani 1 1 d .
C7 C 0.9561(4) 0.6870(3) 0.3550(2) 0.0350(9) Uani 1 1 d .
C8 C 1.0768(4) 0.7448(4) 0.4610(2) 0.0459(11) Uani 1 1 d .
H8 H 1.1075 0.7333 0.5070 0.055 Uiso 1 1 calc R
C9 C 1.1926(5) 0.8618(4) 0.4825(3) 0.0569(15) Uani 1 1 d .
H9A H 1.2687 0.8572 0.4676 0.068 Uiso 1 1 calc R
H9B H 1.1977 0.8411 0.5299 0.068 Uiso 1 1 calc R
C10 C 1.1571(6) 0.9506(4) 0.4815(3) 0.0645(17) Uani 1 1 d .
H10A H 1.0746 0.9536 0.4841 0.077 Uiso 1 1 calc R
H10B H 1.1969 0.9770 0.5229 0.077 Uiso 1 1 calc R
C11 C 1.1824(6) 0.9968(4) 0.4186(3) 0.0675(19) Uani 1 1 d .
H11A H 1.1691 1.0544 0.4261 0.081 Uiso 1 1 calc R
H11B H 1.2638 0.9900 0.4138 0.081 Uiso 1 1 calc R
C12 C 1.0913(5) 1.0273(3) 0.3069(3) 0.0454(12) Uani 1 1 d .
H12 H 1.1158 1.0795 0.3210 0.054 Uiso 1 1 calc R
C13 C 1.0340(4) 1.0205(3) 0.2353(3) 0.0388(10) Uani 1 1 d .
C14 C 1.0255(6) 1.0920(3) 0.1948(3) 0.0590(16) Uani 1 1 d .
H14 H 1.0531 1.1409 0.2151 0.071 Uiso 1 1 calc R
C15 C 0.9773(7) 1.0911(4) 0.1261(3) 0.071(2) Uani 1 1 d .
H15 H 0.9711 1.1395 0.1005 0.086 Uiso 1 1 calc R
C16 C 0.9376(6) 1.0181(3) 0.0941(3) 0.0524(13) Uani 1 1 d .
H16 H 0.9068 1.0169 0.0471 0.063 Uiso 1 1 calc R
C17 C 0.9451(4) 0.9481(3) 0.1335(2) 0.0365(9) Uani 1 1 d .
C18 C 0.9918(4) 0.9471(2) 0.2045(2) 0.0303(8) Uani 1 1 d .
C19 C 0.8506(5) 0.8670(4) 0.0384(3) 0.0528(14) Uani 1 1 d .
H19A H 0.7800 0.8979 0.0352 0.079 Uiso 1 1 calc R
H19B H 0.8331 0.8111 0.0263 0.079 Uiso 1 1 calc R
H19C H 0.8994 0.8894 0.0067 0.079 Uiso 1 1 calc R
C20 C 0.6997(4) 0.7799(3) 0.1924(2) 0.0344(9) Uani 1 1 d .
C21 C 0.5454(4) 0.8210(3) 0.2631(3) 0.0468(13) Uani 1 1 d .
H21 H 0.6030 0.8450 0.2946 0.056 Uiso 1 1 calc R
C22 C 0.5741(3) 0.7838(3) 0.2031(2) 0.0325(8) Uani 1 1 d .
C23 C 0.4882(3) 0.7490(3) 0.1562(2) 0.0328(7) Uani 1 1 d .
H23 H 0.5070 0.7241 0.1158 0.039 Uiso 1 1 calc R
C24 C 0.2210(3) 0.7889(3) 0.2458(2) 0.0305(8) Uani 1 1 d .
C25 C 0.4317(4) 0.8225(3) 0.2762(3) 0.0437(12) Uani 1 1 d .
H25 H 0.4134 0.8470 0.3168 0.052 Uiso 1 1 calc R
C26 C 0.3443(3) 0.7878(3) 0.2293(2) 0.0294(8) Uani 1 1 d .
C27 C 0.3735(3) 0.7511(3) 0.1692(2) 0.0317(7) Uani 1 1 d .
H27 H 0.3160 0.7277 0.1373 0.038 Uiso 1 1 calc R
C28 C 0.9817(4) 0.6307(3) 0.0986(2) 0.0314(8) Uani 1 1 d .
C29 C 0.9919(4) 0.5635(3) 0.0472(2) 0.0313(8) Uani 1 1 d .
C30 C 0.9834(4) 0.4829(3) 0.0680(2) 0.0382(10) Uani 1 1 d .
H30 H 0.9724 0.4712 0.1138 0.046 Uiso 1 1 calc R
C31 C 1.0087(4) 0.5807(3) -0.0209(2) 0.0369(9) Uani 1 1 d .
H31 H 1.0147 0.6346 -0.0353 0.044 Uiso 1 1 calc R
C32 C 0.2402(11) 0.7364(11) -0.0049(5) 0.138(6) Uani 1 1 d .
C33 C 0.1685(8) 0.8051(5) 0.0260(4) 0.091(3) Uani 1 1 d .
H33A H 0.0987 0.7822 0.0393 0.137 Uiso 1 1 calc R
H33B H 0.1490 0.8467 -0.0087 0.137 Uiso 1 1 calc R
H33C H 0.2137 0.8286 0.0663 0.137 Uiso 1 1 calc R
C34 C 0.7060(9) 0.9906(7) -0.1419(5) 0.104(3) Uani 1 1 d .
C35 C 0.6552(8) 0.9599(8) -0.2070(5) 0.128(4) Uani 1 1 d .
H35A H 0.5737 0.9719 -0.2135 0.192 Uiso 1 1 calc R
H35B H 0.6663 0.9018 -0.2082 0.192 Uiso 1 1 calc R
H35C H 0.6908 0.9850 -0.2437 0.192 Uiso 1 1 calc R
Dy1 Dy 0.938227(14) 0.752140(14) 0.192937(9) 0.02589(4) Uani 1 1 d .
N1 N 1.1091(3) 0.8116(3) 0.43596(19) 0.0397(9) Uani 1 1 d .
N2 N 1.1126(3) 0.9715(2) 0.3528(2) 0.0393(9) Uani 1 1 d .
N3 N 0.2871(11) 0.6865(7) -0.0287(7) 0.165(6) Uani 1 1 d .
N4 N 0.7486(10) 1.0150(8) -0.0914(5) 0.171(5) Uani 1 1 d .
Ni1 Ni 1.05696(4) 0.85331(3) 0.33796(3) 0.02730(10) Uani 1 1 d .
O1 O 0.8375(3) 0.6357(2) 0.25827(19) 0.0482(9) Uani 1 1 d .
O2 O 0.9880(2) 0.74151(19) 0.31107(14) 0.0331(6) Uani 1 1 d .
O3 O 0.9935(3) 0.87789(17) 0.23826(14) 0.0303(6) Uani 1 1 d .
O4 O 0.9097(3) 0.87125(19) 0.10871(15) 0.0366(7) Uani 1 1 d .
O5 O 0.7732(2) 0.8146(2) 0.23681(18) 0.0451(9) Uani 1 1 d .
O6 O 0.7307(2) 0.7403(2) 0.14188(15) 0.0390(7) Uani 1 1 d .
O7 O 0.1439(2) 0.7584(2) 0.20171(16) 0.0387(7) Uani 1 1 d .
O8 O 0.2083(2) 0.8210(2) 0.30311(16) 0.0390(7) Uani 1 1 d .
O9 O 0.9862(3) 0.6138(2) 0.16199(17) 0.0439(8) Uani 1 1 d .
O10 O 0.9659(3) 0.70278(19) 0.07704(16) 0.0381(7) Uani 1 1 d .
O11 O 0.8836(3) 0.8895(2) 0.36054(18) 0.0462(8) Uani 1 1 d .

loop_
_atom_site_aniso_label
_atom_site_aniso_U_11
_atom_site_aniso_U_22
_atom_site_aniso_U_33
_atom_site_aniso_U_23
_atom_site_aniso_U_13
_atom_site_aniso_U_12
C1 0.066(4) 0.058(4) 0.085(5) -0.013(3) 0.008(4) -0.033(3)
C2 0.045(3) 0.038(2) 0.051(3) 0.002(2) 0.020(2) -0.007(2)
C3 0.064(4) 0.049(3) 0.079(4) 0.008(3) 0.024(3) -0.019(3)
C4 0.094(5) 0.058(4) 0.074(4) 0.028(3) 0.023(4) -0.013(4)
C5 0.075(4) 0.070(4) 0.052(3) 0.024(3) 0.016(3) 0.001(3)
C6 0.045(3) 0.046(3) 0.042(2) 0.010(2) 0.011(2) 0.007(2)
C7 0.029(2) 0.037(2) 0.042(2) 0.0055(17) 0.0131(17) 0.0012(17)
C8 0.042(2) 0.062(3) 0.0337(19) 0.009(2) 0.0046(17) 0.013(3)
C9 0.047(3) 0.077(4) 0.042(3) -0.003(3) -0.014(2) -0.003(3)
C10 0.063(4) 0.077(4) 0.048(3) -0.023(3) -0.012(3) 0.006(3)
C11 0.075(4) 0.058(4) 0.061(4) -0.012(3) -0.024(3) -0.014(3)
C12 0.045(3) 0.032(2) 0.056(3) -0.013(2) -0.002(2) -0.006(2)
C13 0.041(3) 0.028(2) 0.047(2) -0.0043(17) 0.004(2) -0.0010(18)
C14 0.082(5) 0.030(2) 0.063(4) -0.002(2) -0.001(3) -0.010(3)
C15 0.111(6) 0.039(3) 0.060(4) 0.010(3) -0.001(4) -0.003(3)
C16 0.067(4) 0.046(3) 0.042(3) 0.007(2) 0.000(3) 0.002(3)
C17 0.033(2) 0.037(2) 0.039(2) -0.0012(17) 0.0033(18) 0.0038(18)
C18 0.0261(19) 0.0293(18) 0.036(2) -0.0025(15) 0.0059(15) 0.0013(15)
C19 0.056(3) 0.055(3) 0.042(3) -0.003(2) -0.012(2) 0.000(3)
C20 0.0203(17) 0.047(2) 0.036(2) -0.0068(17) 0.0042(15) -0.0019(16)
C21 0.0186(18) 0.068(3) 0.054(3) -0.030(2) 0.0051(18) -0.006(2)
C22 0.0174(16) 0.040(2) 0.041(2) -0.0074(17) 0.0068(15) -0.0016(15)
C23 0.0212(14) 0.045(2) 0.0324(16) -0.007(2) 0.0050(13) 0.000(2)
C24 0.0151(15) 0.036(2) 0.040(2) -0.0041(16) 0.0057(15) -0.0014(14)
C25 0.0185(18) 0.064(3) 0.050(3) -0.027(2) 0.0092(17) -0.0053(19)
C26 0.0177(16) 0.034(2) 0.037(2) -0.0052(16) 0.0055(14) -0.0012(14)
C27 0.0173(13) 0.0425(19) 0.0348(17) -0.005(2) 0.0013(12) -0.001(2)
C28 0.0253(18) 0.033(2) 0.036(2) -0.0085(16) 0.0036(15) 0.0010(15)
C29 0.0268(19) 0.0324(19) 0.034(2) -0.0093(15) 0.0032(15) 0.0041(16)
C30 0.046(3) 0.035(2) 0.035(2) -0.0055(17) 0.0101(19) 0.0036(19)
C31 0.045(3) 0.030(2) 0.037(2) -0.0049(16) 0.0086(19) 0.0027(18)
C32 0.114(9) 0.231(16) 0.066(5) 0.043(8) 0.000(5) -0.091(10)
C33 0.108(7) 0.102(6) 0.066(5) 0.027(4) 0.021(5) 0.036(5)
C34 0.104(8) 0.139(9) 0.071(5) -0.001(6) 0.021(5) 0.001(7)
C35 0.078(6) 0.192(12) 0.114(8) -0.020(8) 0.011(6) -0.040(7)
Dy1 0.01757(6) 0.03137(8) 0.02919(7) -0.00854(8) 0.00480(5) -0.00217(8)
N1 0.0306(18) 0.055(2) 0.0325(18) -0.0004(16) 0.0002(15) 0.0023(17)
N2 0.0331(19) 0.040(2) 0.043(2) -0.0111(16) -0.0018(16) -0.0048(16)
N3 0.172(11) 0.162(10) 0.186(11) -0.066(8) 0.123(9) -0.042(8)
N4 0.164(11) 0.256(14) 0.093(7) -0.046(8) 0.013(7) 0.041(10)
Ni1 0.0190(2) 0.0352(3) 0.0277(2) -0.00485(19) 0.00319(17) 0.0003(2)
O1 0.048(2) 0.0458(19) 0.053(2) -0.0074(16) 0.0141(16) -0.0208(17)
O2 0.0328(13) 0.0348(15) 0.0325(13) -0.0026(12) 0.0071(11) -0.0078(13)
O3 0.0300(14) 0.0295(14) 0.0300(13) 0.0004(11) -0.0017(11) -0.0037(11)
O4 0.0409(18) 0.0347(15) 0.0324(15) -0.0022(12) -0.0022(13) 0.0039(13)
O5 0.0147(12) 0.066(2) 0.055(2) -0.0270(17) 0.0063(13) -0.0035(14)
O6 0.0205(12) 0.059(2) 0.0382(14) -0.0151(15) 0.0063(11) -0.0009(15)
O7 0.0177(11) 0.0504(19) 0.0487(16) -0.0182(15) 0.0068(11) -0.0073(14)
O8 0.0187(13) 0.061(2) 0.0383(16) -0.0124(14) 0.0066(12) 0.0013(13)
O9 0.060(2) 0.0366(17) 0.0363(16) -0.0070(13) 0.0115(16) 0.0033(16)
O10 0.0440(18) 0.0344(15) 0.0364(16) -0.0071(12) 0.0067(14) 0.0070(14)
O11 0.0310(17) 0.061(2) 0.0473(19) -0.0141(16) 0.0081(15) 0.0050(16)

loop_
_atom_type_symbol
_atom_type_description
_atom_type_scat_dispersion_real
_atom_type_scat_dispersion_imag
_atom_type_scat_source
C C 0.0033 0.0016 'International Tables Vol C Tables 4.2.6.8 and 6.1.1.4'
H H 0.0000 0.0000 'International Tables Vol C Tables 4.2.6.8 and 6.1.1.4'
Dy Dy -0.1892 4.4098 'International Tables Vol C Tables 4.2.6.8 and 6.1.1.4'
N N 0.0061 0.0033 'International Tables Vol C Tables 4.2.6.8 and 6.1.1.4'
Ni Ni 0.3393 1.1124 'International Tables Vol C Tables 4.2.6.8 and 6.1.1.4'
O O 0.0106 0.0060 'International Tables Vol C Tables 4.2.6.8 and 6.1.1.4'

loop_
_geom_angle_atom_site_label_1
_geom_angle_atom_site_label_2
_geom_angle_atom_site_label_3
_geom_angle
_geom_angle_site_symmetry_1
_geom_angle_site_symmetry_3
O1 C1 H1A 109.5 . .
O1 C1 H1B 109.5 . .
H1A C1 H1B 109.5 . .
O1 C1 H1C 109.5 . .
H1A C1 H1C 109.5 . .
H1B C1 H1C 109.5 . .
C3 C2 O1 125.0(5) . .
C3 C2 C7 121.8(5) . .
O1 C2 C7 113.3(4) . .
C2 C3 C4 119.8(6) . .
C2 C3 H3 120.1 . .
C4 C3 H3 120.1 . .
C5 C4 C3 119.8(5) . .
C5 C4 H4 120.1 . .
C3 C4 H4 120.1 . .
C4 C5 C6 121.4(6) . .
C4 C5 H5 119.3 . .
C6 C5 H5 119.3 . .
C7 C6 C5 119.2(5) . .
C7 C6 C8 123.8(4) . .
C5 C6 C8 117.0(5) . .
O2 C7 C2 118.2(4) . .
O2 C7 C6 123.8(4) . .
C2 C7 C6 118.0(4) . .
N1 C8 C6 127.7(4) . .
N1 C8 H8 116.2 . .
C6 C8 H8 116.2 . .
N1 C9 C10 111.7(4) . .
N1 C9 H9A 109.3 . .
C10 C9 H9A 109.3 . .
N1 C9 H9B 109.3 . .
C10 C9 H9B 109.3 . .
H9A C9 H9B 107.9 . .
C11 C10 C9 114.5(6) . .
C11 C10 H10A 108.6 . .
C9 C10 H10A 108.6 . .
C11 C10 H10B 108.6 . .
C9 C10 H10B 108.6 . .
H10A C10 H10B 107.6 . .
N2 C11 C10 114.4(5) . .
N2 C11 H11A 108.7 . .
C10 C11 H11A 108.7 . .
N2 C11 H11B 108.7 . .
C10 C11 H11B 108.7 . .
H11A C11 H11B 107.6 . .
N2 C12 C13 128.8(4) . .
N2 C12 H12 115.6 . .
C13 C12 H12 115.6 . .
C18 C13 C14 119.1(4) . .
C18 C13 C12 123.9(4) . .
C14 C13 C12 117.0(4) . .
C15 C14 C13 121.3(5) . .
C15 C14 H14 119.4 . .
C13 C14 H14 119.4 . .
C14 C15 C16 120.4(5) . .
C14 C15 H15 119.8 . .
C16 C15 H15 119.8 . .
C17 C16 C15 118.5(5) . .
C17 C16 H16 120.7 . .
C15 C16 H16 120.7 . .
C16 C17 O4 124.8(4) . .
C16 C17 C18 122.6(4) . .
O4 C17 C18 112.6(4) . .
O3 C18 C13 123.5(4) . .
O3 C18 C17 118.3(4) . .
C13 C18 C17 118.1(4) . .
O4 C19 H19A 109.5 . .
O4 C19 H19B 109.5 . .
H19A C19 H19B 109.5 . .
O4 C19 H19C 109.5 . .
H19A C19 H19C 109.5 . .
H19B C19 H19C 109.5 . .
O6 C20 O5 121.2(4) . .
O6 C20 C22 120.7(4) . .
O5 C20 C22 118.1(4) . .
O6 C20 Dy1 62.4(2) . .
O5 C20 Dy1 59.4(2) . .
C22 C20 Dy1 169.5(3) . .
C25 C21 C22 120.3(4) . .
C25 C21 H21 119.9 . .
C22 C21 H21 119.9 . .
C23 C22 C21 119.7(4) . .
C23 C22 C20 121.7(4) . .
C21 C22 C20 118.6(4) . .
C22 C23 C27 120.1(4) . .
C22 C23 H23 120.0 . .
C27 C23 H23 120.0 . .
O8 C24 O7 127.5(4) . .
O8 C24 C26 114.7(3) . .
O7 C24 C26 117.8(4) . .
C21 C25 C26 120.7(4) . .
C21 C25 H25 119.7 . .
C26 C25 H25 119.7 . .
C27 C26 C25 118.8(4) . .
C27 C26 C24 121.8(3) . .
C25 C26 C24 119.4(4) . .
C26 C27 C23 120.6(4) . .
C26 C27 H27 119.7 . .
C23 C27 H27 119.7 . .
O9 C28 O10 121.2(4) . .
O9 C28 C29 119.4(4) . .
O10 C28 C29 119.5(4) . .
O9 C28 Dy1 60.4(2) . .
O10 C28 Dy1 60.9(2) . .
C29 C28 Dy1 174.0(3) . .
C31 C29 C30 119.6(4) . .
C31 C29 C28 121.0(4) . .
C30 C29 C28 119.5(4) . .
C29 C30 C31 120.6(4) . 3_765
C29 C30 H30 119.7 . .
C31 C30 H30 119.7 3_765 .
C29 C31 C30 119.8(4) . 3_765
C29 C31 H31 120.1 . .
C30 C31 H31 120.1 3_765 .
N3 C32 C33 176.9(13) . .
C32 C33 H33A 109.5 . .
C32 C33 H33B 109.5 . .
H33A C33 H33B 109.5 . .
C32 C33 H33C 109.5 . .
H33A C33 H33C 109.5 . .
H33B C33 H33C 109.5 . .
N4 C34 C35 178.2(13) . .
C34 C35 H35A 109.5 . .
C34 C35 H35B 109.5 . .
H35A C35 H35B 109.5 . .
C34 C35 H35C 109.5 . .
H35A C35 H35C 109.5 . .
H35B C35 H35C 109.5 . .
O2 Dy1 O3 70.54(10) . .
O2 Dy1 O7 79.20(10) . 1_655
O3 Dy1 O7 72.90(11) . 1_655
O2 Dy1 O9 97.94(11) . .
O3 Dy1 O9 150.36(12) . .
O7 Dy1 O9 78.19(12) 1_655 .
O2 Dy1 O5 77.99(11) . .
O3 Dy1 O5 71.57(11) . .
O7 Dy1 O5 142.47(10) 1_655 .
O9 Dy1 O5 134.28(12) . .
O2 Dy1 O10 147.47(11) . .
O3 Dy1 O10 125.59(11) . .
O7 Dy1 O10 79.92(11) 1_655 .
O9 Dy1 O10 53.29(11) . .
O5 Dy1 O10 131.82(11) . .
O2 Dy1 O6 119.53(10) . .
O3 Dy1 O6 115.37(11) . .
O7 Dy1 O6 160.85(10) 1_655 .
O9 Dy1 O6 94.17(12) . .
O5 Dy1 O6 53.10(10) . .
O10 Dy1 O6 81.45(10) . .
O2 Dy1 O4 133.93(10) . .
O3 Dy1 O4 63.87(10) . .
O7 Dy1 O4 93.31(12) 1_655 .
O9 Dy1 O4 125.18(10) . .
O5 Dy1 O4 81.74(12) . .
O10 Dy1 O4 71.89(10) . .
O6 Dy1 O4 76.63(11) . .
O2 Dy1 O1 62.55(11) . .
O3 Dy1 O1 125.80(11) . .
O7 Dy1 O1 120.19(12) 1_655 .
O9 Dy1 O1 64.86(12) . .
O5 Dy1 O1 73.49(13) . .
O10 Dy1 O1 108.60(11) . .
O6 Dy1 O1 70.36(12) . .
O4 Dy1 O1 146.36(11) . .
O2 Dy1 C28 123.59(12) . .
O3 Dy1 C28 145.36(12) . .
O7 Dy1 C28 78.96(11) 1_655 .
O9 Dy1 C28 26.55(11) . .
O5 Dy1 C28 138.56(11) . .
O10 Dy1 C28 26.79(11) . .
O6 Dy1 C28 86.41(11) . .
O4 Dy1 C28 98.67(11) . .
O1 Dy1 C28 85.82(12) . .
O2 Dy1 C20 97.81(12) . .
O3 Dy1 C20 94.78(12) . .
O7 Dy1 C20 167.64(12) 1_655 .
O9 Dy1 C20 114.15(13) . .
O5 Dy1 C20 26.60(11) . .
O10 Dy1 C20 107.51(12) . .
O6 Dy1 C20 26.66(11) . .
O4 Dy1 C20 80.08(12) . .
O1 Dy1 C20 67.54(13) . .
C28 Dy1 C20 112.20(12) . .
O2 Dy1 Ni1 35.93(8) . .
O3 Dy1 Ni1 35.21(7) . .
O7 Dy1 Ni1 67.89(7) 1_655 .
O9 Dy1 Ni1 125.33(8) . .
O5 Dy1 Ni1 76.17(7) . .
O10 Dy1 Ni1 146.17(8) . .
O6 Dy1 Ni1 129.26(7) . .
O4 Dy1 Ni1 99.07(7) . .
O1 Dy1 Ni1 96.74(8) . .
C28 Dy1 Ni1 143.05(8) . .
C20 Dy1 Ni1 102.64(9) . .
C8 N1 C9 116.7(4) . .
C8 N1 Ni1 125.3(3) . .
C9 N1 Ni1 118.0(3) . .
C12 N2 C11 115.5(4) . .
C12 N2 Ni1 123.5(3) . .
C11 N2 Ni1 120.9(4) . .
O3 Ni1 N1 171.18(15) . .
O3 Ni1 O8 87.74(13) . 1_655
N1 Ni1 O8 93.16(15) . 1_655
O3 Ni1 O2 81.60(11) . .
N1 Ni1 O2 89.62(15) . .
O8 Ni1 O2 90.67(13) 1_655 .
O3 Ni1 N2 90.77(14) . .
N1 Ni1 N2 97.97(17) . .
O8 Ni1 N2 91.13(15) 1_655 .
O2 Ni1 N2 172.09(14) . .
O3 Ni1 O11 84.55(13) . .
N1 Ni1 O11 94.31(15) . .
O8 Ni1 O11 172.22(13) 1_655 .
O2 Ni1 O11 87.21(13) . .
N2 Ni1 O11 89.99(15) . .
O3 Ni1 Dy1 41.26(8) . .
N1 Ni1 Dy1 130.16(12) . .
O8 Ni1 Dy1 82.91(9) 1_655 .
O2 Ni1 Dy1 41.08(8) . .
N2 Ni1 Dy1 131.65(11) . .
O11 Ni1 Dy1 90.60(9) . .
C2 O1 C1 117.1(4) . .
C2 O1 Dy1 115.9(3) . .
C1 O1 Dy1 125.3(4) . .
C7 O2 Ni1 125.4(3) . .
C7 O2 Dy1 129.6(3) . .
Ni1 O2 Dy1 102.99(13) . .
C18 O3 Ni1 129.1(3) . .
C18 O3 Dy1 127.1(2) . .
Ni1 O3 Dy1 103.53(12) . .
C17 O4 C19 116.8(4) . .
C17 O4 Dy1 118.0(2) . .
C19 O4 Dy1 125.0(3) . .
C20 O5 Dy1 94.0(3) . .
C20 O6 Dy1 90.9(2) . .
C24 O7 Dy1 133.4(3) . 1_455
C24 O8 Ni1 127.6(3) . 1_455
C28 O9 Dy1 93.0(3) . .
C28 O10 Dy1 92.3(2) . .

loop_
_geom_bond_atom_site_label_1
_geom_bond_atom_site_label_2
_geom_bond_distance
_geom_bond_site_symmetry_2
C1 O1 1.439(6) .
C1 H1A 0.9600 .
C1 H1B 0.9600 .
C1 H1C 0.9600 .
C2 C3 1.376(7) .
C2 O1 1.382(6) .
C2 C7 1.403(7) .
C3 C4 1.390(9) .
C3 H3 0.9300 .
C4 C5 1.365(10) .
C4 H4 0.9300 .
C5 C6 1.409(7) .
C5 H5 0.9300 .
C6 C7 1.406(7) .
C6 C8 1.437(8) .
C7 O2 1.318(5) .
C8 N1 1.272(7) .
C8 H8 0.9300 .
C9 N1 1.481(6) .
C9 C10 1.511(9) .
C9 H9A 0.9700 .
C9 H9B 0.9700 .
C10 C11 1.492(9) .
C10 H10A 0.9700 .
C10 H10B 0.9700 .
C11 N2 1.473(6) .
C11 H11A 0.9700 .
C11 H11B 0.9700 .
C12 N2 1.273(6) .
C12 C13 1.456(7) .
C12 H12 0.9300 .
C13 C18 1.401(6) .
C13 C14 1.402(7) .
C14 C15 1.370(8) .
C14 H14 0.9300 .
C15 C16 1.396(8) .
C15 H15 0.9300 .
C16 C17 1.371(7) .
C16 H16 0.9300 .
C17 O4 1.389(5) .
C17 C18 1.404(6) .
C18 O3 1.306(5) .
C19 O4 1.439(5) .
C19 H19A 0.9600 .
C19 H19B 0.9600 .
C19 H19C 0.9600 .
C20 O6 1.262(5) .
C20 O5 1.263(5) .
C20 C22 1.506(6) .
C20 Dy1 2.813(4) .
C21 C25 1.382(6) .
C21 C22 1.386(6) .
C21 H21 0.9300 .
C22 C23 1.379(5) .
C23 C27 1.392(5) .
C23 H23 0.9300 .
C24 O8 1.250(5) .
C24 O7 1.255(5) .
C24 C26 1.512(5) .
C25 C26 1.389(6) .
C25 H25 0.9300 .
C26 C27 1.389(5) .
C27 H27 0.9300 .
C28 O9 1.248(5) .
C28 O10 1.257(5) .
C28 C29 1.496(5) .
C28 Dy1 2.787(4) .
C29 C31 1.382(6) .
C29 C30 1.387(6) .
C30 C31 1.392(6) 3_765
C30 H30 0.9300 .
C31 C30 1.392(6) 3_765
C31 H31 0.9300 .
C32 N3 1.116(18) .
C32 C33 1.566(18) .
C33 H33A 0.9600 .
C33 H33B 0.9600 .
C33 H33C 0.9600 .
C34 N4 1.108(12) .
C34 C35 1.408(13) .
C35 H35A 0.9600 .
C35 H35B 0.9600 .
C35 H35C 0.9600 .
Dy1 O2 2.282(3) .
Dy1 O3 2.295(3) .
Dy1 O7 2.381(3) 1_655
Dy1 O9 2.427(3) .
Dy1 O5 2.427(3) .
Dy1 O10 2.438(3) .
Dy1 O6 2.493(3) .
Dy1 O4 2.532(3) .
Dy1 O1 2.644(3) .
Dy1 Ni1 3.3838(5) .
N1 Ni1 2.026(4) .
N2 Ni1 2.048(4) .
Ni1 O3 2.007(3) .
Ni1 O8 2.038(3) 1_655
Ni1 O2 2.038(3) .
Ni1 O11 2.203(3) .
O7 Dy1 2.381(3) 1_455
O8 Ni1 2.038(3) 1_455
